data_4308065
loop_
_publ_author_name
'Silke Courtenay'
'Denise Walsh'
'Sarah Hawkeswood'
'Pingrong Wei'
'Anjan Kumar Das'
'Douglas W. Stephan'

_publ_section_title
;
Boron and Aluminum Complexes of Sterically Demanding Phosphinimines and
Phosphinimides
;
_journal_name_full 'Inorganic Chemistry'
_journal_page_first 3623
_journal_page_last 3631
_journal_paper_doi 10.1021/ic0700351
_journal_volume 46
_journal_year 2007
_chemical_formula_sum 'C30 H28 B F15 N P'
_chemical_formula_weight 729.31
_space_group_IT_number 14
_symmetry_cell_setting monoclinic
_symmetry_space_group_name_Hall '-P 2ybc'
_symmetry_space_group_name_H-M 'P 1 21/c 1'
_atom_sites_solution_hydrogens geom
_atom_sites_solution_primary direct
_atom_sites_solution_secondary difmap
_audit_creation_method SHELXL-97
_cell_angle_alpha 90.00
_cell_angle_beta 91.77(4)
_cell_angle_gamma 90.00
_cell_formula_units_Z 4
_cell_length_a 11.384(18)
_cell_length_b 12.84(2)
_cell_length_c 21.46(4)
_cell_measurement_temperature 293(2)
_cell_measurement_theta_max 25.0
_cell_measurement_theta_min 2.0
_cell_volume 3135(9)
_computing_structure_refinement 'SHELXL-97 (Sheldrick, 1997)'
_computing_structure_solution 'SHELXS-97 (Sheldrick, 1990)'
_diffrn_ambient_temperature 293(2)
_diffrn_measured_fraction_theta_full 0.980
_diffrn_measured_fraction_theta_max 0.980
_diffrn_radiation_monochromator graphite
_diffrn_radiation_source 'fine-focus sealed tube'
_diffrn_radiation_type MoK\a
_diffrn_radiation_wavelength 0.71073
_diffrn_reflns_av_R_equivalents 0.0905
_diffrn_reflns_av_sigmaI/netI 0.0601
_diffrn_reflns_limit_h_max 12
_diffrn_reflns_limit_h_min -12
_diffrn_reflns_limit_k_max 13
_diffrn_reflns_limit_k_min -14
_diffrn_reflns_limit_l_max 23
_diffrn_reflns_limit_l_min -17
_diffrn_reflns_number 13287
_diffrn_reflns_theta_full 23.32
_diffrn_reflns_theta_max 23.32
_diffrn_reflns_theta_min 2.39
_exptl_absorpt_coefficient_mu 0.200
_exptl_absorpt_correction_T_max 0.145152
_exptl_absorpt_correction_T_min 0.065342
_exptl_absorpt_correction_type empirical
_exptl_crystal_density_diffrn 1.545
_exptl_crystal_density_method 'not measured'
_exptl_crystal_F_000 1480
_exptl_crystal_size_max 0.27
_exptl_crystal_size_mid 0.24
_exptl_crystal_size_min 0.22
_refine_diff_density_max 0.319
_refine_diff_density_min -0.329
_refine_diff_density_rms 0.063
_refine_ls_extinction_method none
_refine_ls_goodness_of_fit_ref 0.979
_refine_ls_hydrogen_treatment mixed
_refine_ls_matrix_type full
_refine_ls_number_parameters 433
_refine_ls_number_reflns 4451
_refine_ls_number_restraints 0
_refine_ls_restrained_S_all 0.979
_refine_ls_R_factor_all 0.0671
_refine_ls_R_factor_gt 0.0499
_refine_ls_shift/su_max 0.000
_refine_ls_shift/su_mean 0.000
_refine_ls_structure_factor_coef Fsqd
_refine_ls_weighting_details 'calc w=1/[\s^2^(Fo^2^)+(0.0860P)^2^+0.0000P] where P=(Fo^2^+2Fc^2^)/3'
_refine_ls_weighting_scheme calc
_refine_ls_wR_factor_gt 0.1234
_refine_ls_wR_factor_ref 0.1344
_reflns_number_gt 3308
_reflns_number_total 4451
_reflns_threshold_expression >2sigma(I)
_cod_data_source_file ic0700351si20070111_011533_2.cif
_cod_data_source_block (t-Bu3PNH)B(C6F5)3
_cod_database_code 4308065

loop_
_symmetry_equiv_pos_as_xyz
'x, y, z'
'-x, y+1/2, -z+1/2'
'-x, -y, -z'
'x, -y-1/2, z-1/2'

loop_
_atom_site_label
_atom_site_type_symbol
_atom_site_fract_x
_atom_site_fract_y
_atom_site_fract_z
_atom_site_U_iso_or_equiv
_atom_site_adp_type
_atom_site_occupancy
_atom_site_symmetry_multiplicity
_atom_site_calc_flag
_atom_site_refinement_flags
_atom_site_disorder_assembly
_atom_site_disorder_group
P1 P 0.20925(6) 0.85218(5) 0.23131(3) 0.0359(2) Uani 1 1 d . . .
N1 N 0.25788(18) 0.76187(16) 0.18391(9) 0.0351(5) Uani 1 1 d . . .
H1A H 0.2854 0.7131 0.2076 0.042 Uiso 1 1 calc R . .
F1 F 0.07863(15) 0.57224(15) 0.09909(9) 0.0664(5) Uani 1 1 d . . .
F2 F -0.0999(2) 0.5807(2) 0.01944(13) 0.1089(9) Uani 1 1 d . . .
F3 F -0.1316(2) 0.7515(2) -0.05724(13) 0.1253(10) Uani 1 1 d . . .
F4 F 0.0194(2) 0.91560(19) -0.04635(9) 0.0974(8) Uani 1 1 d . . .
F5 F 0.19469(17) 0.91275(14) 0.03653(8) 0.0646(5) Uani 1 1 d . . .
F6 F 0.49749(13) 0.72304(14) 0.18332(7) 0.0562(5) Uani 1 1 d . . .
F7 F 0.70023(17) 0.8079(2) 0.15570(12) 0.0996(8) Uani 1 1 d . . .
F8 F 0.7290(2) 0.9054(2) 0.04332(14) 0.1191(10) Uani 1 1 d . . .
F9 F 0.5451(2) 0.90872(15) -0.04192(9) 0.0910(8) Uani 1 1 d . . .
F10 F 0.34688(18) 0.81502(15) -0.01867(7) 0.0692(5) Uani 1 1 d . . .
F11 F 0.33775(17) 0.60660(14) 0.00420(7) 0.0636(5) Uani 1 1 d . . .
F12 F 0.38541(19) 0.40491(16) -0.00871(9) 0.0802(6) Uani 1 1 d . . .
F13 F 0.38267(19) 0.27371(14) 0.09231(10) 0.0800(6) Uani 1 1 d . . .
F14 F 0.32995(17) 0.35249(13) 0.20613(9) 0.0692(5) Uani 1 1 d . . .
F15 F 0.28488(16) 0.55306(13) 0.22148(7) 0.0568(5) Uani 1 1 d . . .
B1 B 0.2776(3) 0.7229(2) 0.11349(12) 0.0358(7) Uani 1 1 d . . .
C1 C 0.2411(3) 0.7949(3) 0.31200(12) 0.0507(8) Uani 1 1 d . . .
C2 C 0.2313(4) 0.8775(3) 0.36488(14) 0.0822(12) Uani 1 1 d . . .
H2A H 0.2479 0.8451 0.4045 0.123 Uiso 1 1 calc R . .
H2B H 0.1532 0.9058 0.3642 0.123 Uiso 1 1 calc R . .
H2C H 0.2868 0.9325 0.3585 0.123 Uiso 1 1 calc R . .
C3 C 0.1571(3) 0.7037(3) 0.32614(14) 0.0664(9) Uani 1 1 d . . .
H3A H 0.1753 0.6768 0.3671 0.100 Uiso 1 1 calc R . .
H3B H 0.1665 0.6494 0.2959 0.100 Uiso 1 1 calc R . .
H3C H 0.0774 0.7281 0.3242 0.100 Uiso 1 1 calc R . .
C4 C 0.3664(3) 0.7468(3) 0.31628(14) 0.0635(9) Uani 1 1 d . . .
H4A H 0.3807 0.7185 0.3572 0.095 Uiso 1 1 calc R . .
H4B H 0.4235 0.7998 0.3084 0.095 Uiso 1 1 calc R . .
H4C H 0.3724 0.6923 0.2859 0.095 Uiso 1 1 calc R . .
C5 C 0.2885(3) 0.9813(2) 0.22237(13) 0.0488(7) Uani 1 1 d . . .
C6 C 0.2939(3) 1.0100(2) 0.15289(14) 0.0602(9) Uani 1 1 d . . .
H6A H 0.3337 1.0754 0.1487 0.090 Uiso 1 1 calc R . .
H6B H 0.2155 1.0156 0.1354 0.090 Uiso 1 1 calc R . .
H6C H 0.3357 0.9568 0.1313 0.090 Uiso 1 1 calc R . .
C7 C 0.4166(3) 0.9711(3) 0.24705(18) 0.0698(10) Uani 1 1 d . . .
H7A H 0.4562 1.0366 0.2425 0.105 Uiso 1 1 calc R . .
H7B H 0.4560 0.9185 0.2238 0.105 Uiso 1 1 calc R . .
H7C H 0.4173 0.9520 0.2903 0.105 Uiso 1 1 calc R . .
C8 C 0.2302(3) 1.0727(3) 0.25687(18) 0.0722(10) Uani 1 1 d . . .
H8A H 0.2742 1.1354 0.2504 0.108 Uiso 1 1 calc R . .
H8B H 0.2292 1.0576 0.3007 0.108 Uiso 1 1 calc R . .
H8C H 0.1512 1.0818 0.2410 0.108 Uiso 1 1 calc R . .
C9 C 0.0450(2) 0.8705(2) 0.21963(13) 0.0478(7) Uani 1 1 d . . .
C10 C 0.0157(3) 0.9422(3) 0.16341(14) 0.0616(9) Uani 1 1 d . . .
H10A H -0.0679 0.9499 0.1587 0.092 Uiso 1 1 calc R . .
H10B H 0.0459 0.9119 0.1263 0.092 Uiso 1 1 calc R . .
H10C H 0.0511 1.0092 0.1704 0.092 Uiso 1 1 calc R . .
C11 C -0.0108(3) 0.7626(3) 0.20616(16) 0.0641(9) Uani 1 1 d . . .
H11A H -0.0943 0.7702 0.2001 0.096 Uiso 1 1 calc R . .
H11B H 0.0055 0.7170 0.2408 0.096 Uiso 1 1 calc R . .
H11C H 0.0217 0.7338 0.1692 0.096 Uiso 1 1 calc R . .
C12 C -0.0144(3) 0.9193(3) 0.27712(16) 0.0688(10) Uani 1 1 d . . .
H12A H -0.0972 0.9266 0.2685 0.103 Uiso 1 1 calc R . .
H12B H 0.0193 0.9866 0.2856 0.103 Uiso 1 1 calc R . .
H12C H -0.0018 0.8750 0.3127 0.103 Uiso 1 1 calc R . .
C13 C 0.1572(2) 0.7376(2) 0.06844(11) 0.0415(7) Uani 1 1 d . . .
C14 C 0.0729(3) 0.6583(2) 0.06238(13) 0.0521(8) Uani 1 1 d . . .
C15 C -0.0230(3) 0.6614(3) 0.02183(17) 0.0701(10) Uani 1 1 d . . .
C16 C -0.0409(4) 0.7459(4) -0.01577(16) 0.0808(12) Uani 1 1 d . . .
C17 C 0.0354(3) 0.8299(3) -0.01087(13) 0.0666(10) Uani 1 1 d . . .
C18 C 0.1296(3) 0.8242(2) 0.03161(13) 0.0511(8) Uani 1 1 d . . .
C19 C 0.4025(2) 0.7754(2) 0.08747(12) 0.0407(7) Uani 1 1 d . . .
C20 C 0.5017(2) 0.7725(2) 0.12693(13) 0.0458(7) Uani 1 1 d . . .
C21 C 0.6099(3) 0.8145(3) 0.11371(17) 0.0645(9) Uani 1 1 d . . .
C22 C 0.6260(3) 0.8620(3) 0.0576(2) 0.0731(10) Uani 1 1 d . . .
C23 C 0.5341(4) 0.8640(2) 0.01513(16) 0.0641(10) Uani 1 1 d . . .
C24 C 0.4275(3) 0.8176(2) 0.02947(13) 0.0491(8) Uani 1 1 d . . .
C25 C 0.3094(2) 0.5947(2) 0.11358(11) 0.0392(6) Uani 1 1 d . . .
C26 C 0.3373(3) 0.5470(2) 0.05654(12) 0.0462(7) Uani 1 1 d . . .
C27 C 0.3614(3) 0.4428(2) 0.04866(14) 0.0536(8) Uani 1 1 d . . .
C28 C 0.3602(3) 0.3759(2) 0.09869(15) 0.0554(8) Uani 1 1 d . . .
C29 C 0.3330(3) 0.4168(2) 0.15619(14) 0.0483(7) Uani 1 1 d . . .
C30 C 0.3099(2) 0.5222(2) 0.16204(12) 0.0420(7) Uani 1 1 d . . .

loop_
_atom_site_aniso_label
_atom_site_aniso_U_11
_atom_site_aniso_U_22
_atom_site_aniso_U_33
_atom_site_aniso_U_23
_atom_site_aniso_U_13
_atom_site_aniso_U_12
P1 0.0320(4) 0.0438(4) 0.0323(4) -0.0026(3) 0.0064(3) -0.0011(3)
N1 0.0344(12) 0.0398(12) 0.0312(11) 0.0044(9) 0.0029(9) 0.0045(10)
F1 0.0496(11) 0.0660(12) 0.0832(12) 0.0108(10) -0.0077(9) -0.0106(9)
F2 0.0658(14) 0.1138(19) 0.144(2) -0.0252(17) -0.0417(15) -0.0141(15)
F3 0.0985(19) 0.161(3) 0.1119(18) -0.0211(17) -0.0715(16) 0.0377(18)
F4 0.126(2) 0.1046(17) 0.0598(12) 0.0138(11) -0.0188(12) 0.0561(15)
F5 0.0821(14) 0.0556(11) 0.0562(10) 0.0087(8) 0.0045(9) 0.0146(10)
F6 0.0353(9) 0.0793(12) 0.0541(10) 0.0120(9) 0.0012(7) 0.0047(9)
F7 0.0366(11) 0.142(2) 0.1206(18) 0.0039(17) 0.0020(12) -0.0138(13)
F8 0.0795(16) 0.1184(19) 0.163(2) 0.0102(18) 0.0686(17) -0.0327(15)
F9 0.1339(19) 0.0610(12) 0.0823(13) 0.0196(10) 0.0727(14) 0.0108(12)
F10 0.0914(14) 0.0810(12) 0.0360(9) 0.0110(9) 0.0168(9) 0.0152(11)
F11 0.0907(14) 0.0641(11) 0.0363(8) -0.0033(8) 0.0059(9) 0.0133(10)
F12 0.0986(16) 0.0773(13) 0.0650(12) -0.0281(10) 0.0077(11) 0.0186(12)
F13 0.0885(15) 0.0443(10) 0.1069(15) -0.0133(10) -0.0053(12) 0.0168(10)
F14 0.0764(13) 0.0518(10) 0.0796(12) 0.0224(9) 0.0035(10) 0.0050(9)
F15 0.0740(12) 0.0537(10) 0.0434(9) 0.0094(7) 0.0144(8) 0.0060(9)
B1 0.0377(18) 0.0404(16) 0.0295(14) 0.0028(12) 0.0043(13) 0.0017(14)
C1 0.0538(19) 0.065(2) 0.0331(14) -0.0042(13) 0.0019(13) 0.0006(16)
C2 0.108(3) 0.101(3) 0.0376(16) -0.0152(18) 0.0016(18) 0.008(3)
C3 0.076(2) 0.076(2) 0.0481(18) 0.0153(16) 0.0229(16) 0.0026(19)
C4 0.057(2) 0.088(2) 0.0440(16) 0.0056(16) -0.0127(15) 0.0047(18)
C5 0.0465(18) 0.0432(16) 0.0570(17) -0.0096(13) 0.0083(14) -0.0061(14)
C6 0.063(2) 0.0514(17) 0.0681(19) 0.0063(15) 0.0221(17) -0.0059(16)
C7 0.0468(19) 0.070(2) 0.092(2) -0.0142(19) -0.0031(18) -0.0169(18)
C8 0.078(2) 0.0545(19) 0.085(2) -0.0207(18) 0.020(2) -0.0073(18)
C9 0.0326(15) 0.0604(18) 0.0508(16) -0.0036(14) 0.0099(13) 0.0033(14)
C10 0.0502(19) 0.076(2) 0.0589(19) 0.0017(16) 0.0027(15) 0.0203(17)
C11 0.0359(17) 0.079(2) 0.078(2) -0.0008(18) 0.0095(16) -0.0099(17)
C12 0.053(2) 0.087(2) 0.068(2) -0.0050(18) 0.0280(17) 0.0143(19)
C13 0.0415(16) 0.0505(16) 0.0327(13) -0.0015(12) 0.0021(12) 0.0061(14)
C14 0.0459(18) 0.060(2) 0.0494(17) -0.0059(14) -0.0066(14) 0.0056(16)
C15 0.052(2) 0.081(3) 0.075(2) -0.016(2) -0.0198(18) 0.007(2)
C16 0.066(3) 0.111(3) 0.063(2) -0.022(2) -0.0317(19) 0.026(3)
C17 0.079(3) 0.084(2) 0.0365(16) -0.0008(17) -0.0106(17) 0.039(2)
C18 0.059(2) 0.0549(19) 0.0395(15) -0.0037(14) 0.0035(14) 0.0132(17)
C19 0.0418(16) 0.0402(15) 0.0409(14) -0.0007(12) 0.0131(13) 0.0061(13)
C20 0.0374(17) 0.0501(16) 0.0506(16) 0.0031(13) 0.0138(13) 0.0046(14)
C21 0.0411(19) 0.075(2) 0.079(2) -0.0015(19) 0.0193(18) -0.0008(18)
C22 0.057(2) 0.068(2) 0.096(3) -0.003(2) 0.037(2) -0.013(2)
C23 0.089(3) 0.0423(17) 0.064(2) 0.0081(16) 0.050(2) 0.0052(18)
C24 0.063(2) 0.0456(16) 0.0400(16) 0.0023(13) 0.0191(15) 0.0124(15)
C25 0.0317(14) 0.0475(16) 0.0383(14) -0.0037(12) 0.0007(12) -0.0010(13)
C26 0.0471(17) 0.0510(17) 0.0405(15) -0.0006(13) 0.0027(13) 0.0049(14)
C27 0.0522(19) 0.0528(19) 0.0558(18) -0.0190(16) 0.0028(15) 0.0059(15)
C28 0.0476(19) 0.0412(17) 0.077(2) -0.0097(17) -0.0038(16) 0.0070(15)
C29 0.0400(17) 0.0433(16) 0.0612(18) 0.0067(14) -0.0048(14) 0.0032(14)
C30 0.0363(16) 0.0479(17) 0.0418(15) 0.0009(13) 0.0030(12) 0.0035(13)

loop_
_atom_type_symbol
_atom_type_description
_atom_type_scat_dispersion_real
_atom_type_scat_dispersion_imag
_atom_type_scat_source
C C 0.0033 0.0016 'International Tables Vol C Tables 4.2.6.8 and 6.1.1.4'
H H 0.0000 0.0000 'International Tables Vol C Tables 4.2.6.8 and 6.1.1.4'
B B 0.0013 0.0007 'International Tables Vol C Tables 4.2.6.8 and 6.1.1.4'
N N 0.0061 0.0033 'International Tables Vol C Tables 4.2.6.8 and 6.1.1.4'
F F 0.0171 0.0103 'International Tables Vol C Tables 4.2.6.8 and 6.1.1.4'
P P 0.1023 0.0942 'International Tables Vol C Tables 4.2.6.8 and 6.1.1.4'

loop_
_geom_angle_atom_site_label_1
_geom_angle_atom_site_label_2
_geom_angle_atom_site_label_3
_geom_angle
_geom_angle_site_symmetry_1
_geom_angle_site_symmetry_3
_geom_angle_publ_flag
N1 P1 C9 110.75(13) . . ?
N1 P1 C5 112.41(15) . . ?
C9 P1 C5 110.42(15) . . ?
N1 P1 C1 103.38(16) . . ?
C9 P1 C1 109.11(13) . . ?
C5 P1 C1 110.54(14) . . ?
B1 N1 P1 148.70(17) . . ?
N1 B1 C13 111.9(2) . . ?
N1 B1 C19 109.3(2) . . ?
C13 B1 C19 116.8(2) . . ?
N1 B1 C25 109.74(19) . . ?
C13 B1 C25 106.5(2) . . ?
C19 B1 C25 102.0(2) . . ?
C3 C1 C4 105.0(3) . . ?
C3 C1 C2 108.3(3) . . ?
C4 C1 C2 108.2(3) . . ?
C3 C1 P1 111.6(2) . . ?
C4 C1 P1 110.8(2) . . ?
C2 C1 P1 112.5(3) . . ?
C6 C5 C7 106.7(3) . . ?
C6 C5 C8 108.2(3) . . ?
C7 C5 C8 108.3(3) . . ?
C6 C5 P1 109.9(2) . . ?
C7 C5 P1 109.8(2) . . ?
C8 C5 P1 113.7(2) . . ?
C10 C9 C11 108.0(3) . . ?
C10 C9 C12 106.9(3) . . ?
C11 C9 C12 108.9(3) . . ?
C10 C9 P1 111.4(2) . . ?
C11 C9 P1 108.2(2) . . ?
C12 C9 P1 113.3(2) . . ?
C18 C13 C14 112.6(3) . . ?
C18 C13 B1 125.9(3) . . ?
C14 C13 B1 121.4(2) . . ?
F1 C14 C15 114.4(3) . . ?
F1 C14 C13 121.1(3) . . ?
C15 C14 C13 124.4(3) . . ?
F2 C15 C16 120.0(3) . . ?
F2 C15 C14 120.0(4) . . ?
C16 C15 C14 119.9(4) . . ?
F3 C16 C15 122.2(4) . . ?
F3 C16 C17 118.3(4) . . ?
C15 C16 C17 119.5(3) . . ?
F4 C17 C16 121.3(3) . . ?
F4 C17 C18 120.2(4) . . ?
C16 C17 C18 118.6(3) . . ?
F5 C18 C17 114.5(3) . . ?
F5 C18 C13 120.7(3) . . ?
C17 C18 C13 124.8(3) . . ?
C20 C19 C24 111.7(3) . . ?
C20 C19 B1 117.7(2) . . ?
C24 C19 B1 130.5(3) . . ?
F6 C20 C21 114.7(3) . . ?
F6 C20 C19 120.0(2) . . ?
C21 C20 C19 125.2(3) . . ?
F7 C21 C22 119.8(3) . . ?
F7 C21 C20 120.3(3) . . ?
C22 C21 C20 119.9(3) . . ?
F8 C22 C23 119.7(4) . . ?
F8 C22 C21 121.9(4) . . ?
C23 C22 C21 118.4(3) . . ?
F9 C23 C22 121.2(3) . . ?
F9 C23 C24 118.9(4) . . ?
C22 C23 C24 119.9(3) . . ?
F10 C24 C19 121.1(3) . . ?
F10 C24 C23 114.4(3) . . ?
C19 C24 C23 124.4(3) . . ?
C30 C25 C26 111.2(3) . . ?
C30 C25 B1 130.4(2) . . ?
C26 C25 B1 118.4(2) . . ?
F11 C26 C27 116.1(3) . . ?
F11 C26 C25 118.6(3) . . ?
C27 C26 C25 125.3(3) . . ?
F12 C27 C28 119.4(3) . . ?
F12 C27 C26 120.4(3) . . ?
C28 C27 C26 120.3(3) . . ?
F13 C28 C27 121.6(3) . . ?
F13 C28 C29 120.6(3) . . ?
C27 C28 C29 117.8(3) . . ?
F14 C29 C30 121.0(3) . . ?
F14 C29 C28 119.1(3) . . ?
C30 C29 C28 120.0(3) . . ?
F15 C30 C29 114.3(2) . . ?
F15 C30 C25 120.2(3) . . ?
C29 C30 C25 125.5(3) . . ?

loop_
_geom_bond_atom_site_label_1
_geom_bond_atom_site_label_2
_geom_bond_distance
_geom_bond_site_symmetry_2
_geom_bond_publ_flag
P1 N1 1.649(3) . ?
P1 C9 1.894(4) . ?
P1 C5 1.899(4) . ?
P1 C1 1.906(4) . ?
N1 B1 1.614(4) . ?
F1 C14 1.357(4) . ?
F2 C15 1.357(5) . ?
F3 C16 1.344(4) . ?
F4 C17 1.347(4) . ?
F5 C18 1.359(4) . ?
F6 C20 1.369(4) . ?
F7 C21 1.349(4) . ?
F8 C22 1.342(4) . ?
F9 C23 1.362(4) . ?
F10 C24 1.361(4) . ?
F11 C26 1.359(4) . ?
F12 C27 1.360(4) . ?
F13 C28 1.345(4) . ?
F14 C29 1.354(4) . ?
F15 C30 1.374(4) . ?
B1 C13 1.664(4) . ?
B1 C19 1.684(4) . ?
B1 C25 1.685(5) . ?
C1 C3 1.548(5) . ?
C1 C4 1.555(5) . ?
C1 C2 1.560(5) . ?
C5 C6 1.539(5) . ?
C5 C7 1.541(5) . ?
C5 C8 1.548(5) . ?
C9 C10 1.546(4) . ?
C9 C11 1.546(5) . ?
C9 C12 1.557(4) . ?
C13 C18 1.394(4) . ?
C13 C14 1.402(4) . ?
C14 C15 1.376(5) . ?
C15 C16 1.363(6) . ?
C16 C17 1.387(6) . ?
C17 C18 1.388(5) . ?
C19 C20 1.392(4) . ?
C19 C24 1.395(4) . ?
C20 C21 1.382(5) . ?
C21 C22 1.367(5) . ?
C22 C23 1.366(5) . ?
C23 C24 1.396(5) . ?
C25 C30 1.395(4) . ?
C25 C26 1.414(4) . ?
C26 C27 1.377(5) . ?
C27 C28 1.375(5) . ?
C28 C29 1.385(5) . ?
C29 C30 1.385(5) . ?

loop_
_cod_related_entry_id
_cod_related_entry_database
_cod_related_entry_code
1 ChemSpider 21155837
